data_4028924
loop_
_publ_author_name
'Wu, Liqiong'
'Feng, Li'
'Zhang, Hong'
'Liu, Qixuan'
'He, Xumin'
'Yang, Fangzu'
'Xia, Haiping'

_publ_section_title
;
 Synthesis and Characterization of a Novel Dialdehyde and Cyclic Anhydride
;
_journal_issue 7
_journal_name_full 'The Journal of Organic Chemistry'
_journal_page_first 2883
_journal_page_last 2885
_journal_paper_doi 10.1021/jo800052u
_journal_volume 73
_journal_year 2008
_chemical_formula_moiety 'C41 H31 O3 P2, ClO4'
_chemical_formula_sum 'C41 H31 Cl O7 P2'
_chemical_formula_weight 733.05
_chemical_name_systematic
; 
 ? 
;
_space_group_IT_number 14
_symmetry_cell_setting monoclinic
_symmetry_space_group_name_Hall '-P 2ybc'
_symmetry_space_group_name_H-M 'P 1 21/c 1'
_atom_sites_solution_hydrogens geom
_atom_sites_solution_primary direct
_atom_sites_solution_secondary difmap
_audit_creation_method SHELXL-97
_cell_angle_alpha 90.00
_cell_angle_beta 95.017(3)
_cell_angle_gamma 90.00
_cell_formula_units_Z 4
_cell_length_a 16.8145(5)
_cell_length_b 12.2319(4)
_cell_length_c 17.1881(5)
_cell_measurement_reflns_used 4188
_cell_measurement_temperature 223(2)
_cell_measurement_theta_max 29.0921
_cell_measurement_theta_min 2.3198
_cell_volume 3521.59(19)
_computing_structure_refinement 'SHELXL-97 (Sheldrick, 1997)'
_computing_structure_solution 'SHELXS-97 (Sheldrick, 1990)'
_diffrn_ambient_temperature 223(2)
_diffrn_measured_fraction_theta_full 0.996
_diffrn_measured_fraction_theta_max 0.996
_diffrn_radiation_monochromator graphite
_diffrn_radiation_source 'fine-focus sealed tube'
_diffrn_radiation_type MoK\a
_diffrn_radiation_wavelength 0.71073
_diffrn_reflns_av_R_equivalents 0.0501
_diffrn_reflns_av_sigmaI/netI 0.1078
_diffrn_reflns_limit_h_max 19
_diffrn_reflns_limit_h_min -19
_diffrn_reflns_limit_k_max 12
_diffrn_reflns_limit_k_min -14
_diffrn_reflns_limit_l_max 19
_diffrn_reflns_limit_l_min -20
_diffrn_reflns_number 17829
_diffrn_reflns_theta_full 25.00
_diffrn_reflns_theta_max 25.00
_diffrn_reflns_theta_min 2.33
_exptl_absorpt_coefficient_mu 0.252
_exptl_absorpt_correction_T_max 0.9561
_exptl_absorpt_correction_T_min 0.9397
_exptl_absorpt_correction_type multi-scan
_exptl_crystal_colour orange
_exptl_crystal_density_diffrn 1.383
_exptl_crystal_density_method 'not measured'
_exptl_crystal_description block
_exptl_crystal_F_000 1520
_exptl_crystal_size_max 0.25
_exptl_crystal_size_mid 0.20
_exptl_crystal_size_min 0.18
_refine_diff_density_max 0.230
_refine_diff_density_min -0.303
_refine_diff_density_rms 0.047
_refine_ls_extinction_method none
_refine_ls_goodness_of_fit_ref 1.030
_refine_ls_hydrogen_treatment constr
_refine_ls_matrix_type full
_refine_ls_number_parameters 460
_refine_ls_number_reflns 6182
_refine_ls_number_restraints 0
_refine_ls_restrained_S_all 1.030
_refine_ls_R_factor_all 0.0951
_refine_ls_R_factor_gt 0.0399
_refine_ls_shift/su_max 0.001
_refine_ls_shift/su_mean 0.000
_refine_ls_structure_factor_coef Fsqd
_refine_ls_weighting_details 'calc w=1/[\s^2^(Fo^2^)+(0.0140P)^2^+0.0000P] where P=(Fo^2^+2Fc^2^)/3'
_refine_ls_weighting_scheme calc
_refine_ls_wR_factor_gt 0.0573
_refine_ls_wR_factor_ref 0.0649
_reflns_number_gt 3219
_reflns_number_total 6182
_reflns_threshold_expression >2sigma(I)
_cod_data_source_file jo800052usup2.cif
_cod_data_source_block compound3
_cod_depositor_comments
;
The following automatic conversions were performed:

'_symmetry_cell_setting' value 'Monoclinic' changed to 'monoclinic'
according to /home/saulius/struct/CIF-dictionaries/cif_core.dic
dictionary named 'cif_core.dic' version 2.4.2 from 2011-04-26.

Automatic conversion script
Id: cif_fix_values 1891 2012-01-12 08:04:46Z andrius 
;
_cod_original_sg_symbol_H-M P2(1)/c
_cod_database_code 4028924

loop_
_symmetry_equiv_pos_as_xyz
'x, y, z'
'-x, y+1/2, -z+1/2'
'-x, -y, -z'
'x, -y-1/2, z-1/2'

loop_
_atom_site_label
_atom_site_type_symbol
_atom_site_fract_x
_atom_site_fract_y
_atom_site_fract_z
_atom_site_U_iso_or_equiv
_atom_site_adp_type
_atom_site_occupancy
_atom_site_symmetry_multiplicity
_atom_site_calc_flag
_atom_site_refinement_flags
Cl1 Cl 0.13162(5) -0.02644(7) 0.22308(4) 0.0513(2) Uani 1 1 d .
P1 P 0.31131(4) -0.25136(6) 0.43475(3) 0.02813(18) Uani 1 1 d .
P2 P 0.23738(4) 0.14987(6) 0.55676(4) 0.03064(19) Uani 1 1 d .
O1 O 0.45878(10) -0.11474(14) 0.39913(10) 0.0463(5) Uani 1 1 d .
O1A O 0.19404(12) -0.04147(16) 0.17318(10) 0.0664(6) Uani 1 1 d .
O1B O 0.08076(13) -0.11972(17) 0.22101(10) 0.0782(7) Uani 1 1 d .
O1C O 0.16639(13) -0.01188(17) 0.30169(10) 0.0723(7) Uani 1 1 d .
O1D O 0.08714(14) 0.06820(19) 0.19890(13) 0.0973(9) Uani 1 1 d .
O2 O 0.41376(10) 0.04636(14) 0.43227(9) 0.0366(5) Uani 1 1 d .
O3 O 0.37452(11) 0.21260(15) 0.46455(9) 0.0432(5) Uani 1 1 d .
C1 C 0.40511(17) -0.0671(2) 0.42719(14) 0.0345(7) Uani 1 1 d .
C2 C 0.33343(14) -0.11209(19) 0.45322(13) 0.0257(6) Uani 1 1 d .
C3 C 0.28335(14) -0.0455(2) 0.49223(12) 0.0293(6) Uani 1 1 d .
H3A H 0.2379 -0.0767 0.5115 0.035 Uiso 1 1 calc R
C4 C 0.29738(14) 0.0640(2) 0.50395(13) 0.0267(6) Uani 1 1 d .
C5 C 0.36116(16) 0.1152(2) 0.46755(13) 0.0320(7) Uani 1 1 d .
C111 C 0.20760(14) -0.27006(19) 0.44568(14) 0.0278(6) Uani 1 1 d .
C112 C 0.15274(16) -0.2653(2) 0.38131(14) 0.0422(7) Uani 1 1 d .
H11A H 0.1705 -0.2540 0.3316 0.051 Uiso 1 1 calc R
C113 C 0.07229(17) -0.2768(2) 0.38875(16) 0.0560(9) Uani 1 1 d .
H11E H 0.0355 -0.2735 0.3444 0.067 Uiso 1 1 calc R
C114 C 0.04614(17) -0.2931(2) 0.46162(18) 0.0565(9) Uani 1 1 d .
H11D H -0.0085 -0.3037 0.4667 0.068 Uiso 1 1 calc R
C115 C 0.09964(17) -0.2940(2) 0.52723(16) 0.0457(8) Uani 1 1 d .
H11B H 0.0813 -0.3015 0.5771 0.055 Uiso 1 1 calc R
C116 C 0.17985(16) -0.2838(2) 0.51919(14) 0.0373(7) Uani 1 1 d .
H11C H 0.2165 -0.2860 0.5637 0.045 Uiso 1 1 calc R
C121 C 0.36716(15) -0.3428(2) 0.50010(12) 0.0255(6) Uani 1 1 d .
C122 C 0.33485(16) -0.4442(2) 0.51708(14) 0.0388(7) Uani 1 1 d .
H12B H 0.2835 -0.4634 0.4954 0.047 Uiso 1 1 calc R
C123 C 0.37806(17) -0.5157(2) 0.56534(16) 0.0507(8) Uani 1 1 d .
H12E H 0.3565 -0.5842 0.5764 0.061 Uiso 1 1 calc R
C124 C 0.45270(18) -0.4875(3) 0.59751(16) 0.0514(8) Uani 1 1 d .
H12D H 0.4815 -0.5360 0.6318 0.062 Uiso 1 1 calc R
C125 C 0.48584(16) -0.3883(2) 0.57981(14) 0.0425(8) Uani 1 1 d .
H12A H 0.5374 -0.3700 0.6013 0.051 Uiso 1 1 calc R
C126 C 0.44344(15) -0.3164(2) 0.53077(13) 0.0310(7) Uani 1 1 d .
H12C H 0.4663 -0.2493 0.5181 0.037 Uiso 1 1 calc R
C131 C 0.33277(14) -0.2848(2) 0.33699(13) 0.0304(7) Uani 1 1 d .
C132 C 0.32219(14) -0.2078(2) 0.27780(13) 0.0393(7) Uani 1 1 d .
H13A H 0.3011 -0.1385 0.2878 0.047 Uiso 1 1 calc R
C133 C 0.34285(16) -0.2337(3) 0.20426(14) 0.0475(8) Uani 1 1 d .
H13B H 0.3358 -0.1817 0.1640 0.057 Uiso 1 1 calc R
C134 C 0.37380(17) -0.3352(3) 0.18909(15) 0.0523(9) Uani 1 1 d .
H13E H 0.3886 -0.3515 0.1389 0.063 Uiso 1 1 calc R
C135 C 0.38296(16) -0.4121(2) 0.24670(16) 0.0485(8) Uani 1 1 d .
H13D H 0.4036 -0.4813 0.2359 0.058 Uiso 1 1 calc R
C136 C 0.36193(15) -0.3885(2) 0.32164(14) 0.0387(7) Uani 1 1 d .
H13C H 0.3674 -0.4417 0.3612 0.046 Uiso 1 1 calc R
C211 C 0.16417(16) 0.0670(2) 0.59867(14) 0.0339(7) Uani 1 1 d .
C212 C 0.18850(19) -0.0007(3) 0.65946(18) 0.0805(12) Uani 1 1 d .
H21A H 0.2427 -0.0035 0.6780 0.097 Uiso 1 1 calc R
C213 C 0.1337(2) -0.0651(3) 0.6938(2) 0.0961(14) Uani 1 1 d .
H21E H 0.1513 -0.1130 0.7345 0.115 Uiso 1 1 calc R
C214 C 0.0557(2) -0.0598(3) 0.6698(2) 0.0708(11) Uani 1 1 d .
H21D H 0.0187 -0.1030 0.6940 0.085 Uiso 1 1 calc R
C215 C 0.03076(19) 0.0072(3) 0.6113(2) 0.0806(12) Uani 1 1 d .
H21C H -0.0239 0.0117 0.5948 0.097 Uiso 1 1 calc R
C216 C 0.08552(18) 0.0705(2) 0.57470(17) 0.0620(9) Uani 1 1 d .
H21B H 0.0675 0.1162 0.5328 0.074 Uiso 1 1 calc R
C221 C 0.18731(14) 0.2472(2) 0.49201(13) 0.0292(6) Uani 1 1 d .
C222 C 0.17208(15) 0.3543(2) 0.51438(15) 0.0384(7) Uani 1 1 d .
H22A H 0.1908 0.3794 0.5643 0.046 Uiso 1 1 calc R
C223 C 0.12929(17) 0.4231(2) 0.46263(18) 0.0503(8) Uani 1 1 d .
H22D H 0.1188 0.4951 0.4778 0.060 Uiso 1 1 calc R
C224 C 0.10177(17) 0.3878(3) 0.38931(18) 0.0542(9) Uani 1 1 d .
H22E H 0.0729 0.4357 0.3546 0.065 Uiso 1 1 calc R
C225 C 0.11641(18) 0.2829(3) 0.36680(15) 0.0531(9) Uani 1 1 d .
H22C H 0.0972 0.2584 0.3168 0.064 Uiso 1 1 calc R
C226 C 0.15956(16) 0.2130(2) 0.41783(14) 0.0457(8) Uani 1 1 d .
H22B H 0.1702 0.1413 0.4019 0.055 Uiso 1 1 calc R
C231 C 0.29643(15) 0.2118(2) 0.63700(12) 0.0305(7) Uani 1 1 d .
C232 C 0.37852(16) 0.1956(2) 0.64667(13) 0.0333(7) Uani 1 1 d .
H23A H 0.4036 0.1535 0.6102 0.040 Uiso 1 1 calc R
C233 C 0.42307(16) 0.2408(2) 0.70941(13) 0.0407(7) Uani 1 1 d .
H23B H 0.4785 0.2291 0.7160 0.049 Uiso 1 1 calc R
C234 C 0.38649(18) 0.3030(2) 0.76244(14) 0.0529(9) Uani 1 1 d .
H23D H 0.4172 0.3343 0.8050 0.063 Uiso 1 1 calc R
C235 C 0.30638(19) 0.3198(3) 0.75397(15) 0.0612(10) Uani 1 1 d .
H23E H 0.2821 0.3628 0.7906 0.073 Uiso 1 1 calc R
C236 C 0.26015(16) 0.2740(2) 0.69159(14) 0.0472(8) Uani 1 1 d .
H23C H 0.2046 0.2849 0.6863 0.057 Uiso 1 1 calc R

loop_
_atom_site_aniso_label
_atom_site_aniso_U_11
_atom_site_aniso_U_22
_atom_site_aniso_U_33
_atom_site_aniso_U_23
_atom_site_aniso_U_13
_atom_site_aniso_U_12
Cl1 0.0534(5) 0.0493(5) 0.0522(5) 0.0030(4) 0.0093(4) -0.0015(5)
P1 0.0275(4) 0.0260(4) 0.0311(4) 0.0008(3) 0.0042(3) 0.0020(4)
P2 0.0284(4) 0.0273(4) 0.0370(4) -0.0006(4) 0.0070(3) 0.0023(4)
O1 0.0358(12) 0.0437(13) 0.0619(12) -0.0055(10) 0.0191(10) 0.0042(11)
O1A 0.0643(16) 0.0767(17) 0.0609(13) -0.0036(12) 0.0214(12) 0.0118(13)
O1B 0.0902(18) 0.0740(17) 0.0680(14) 0.0071(13) -0.0071(12) -0.0443(16)
O1C 0.0934(18) 0.0731(16) 0.0505(13) -0.0189(12) 0.0076(12) -0.0225(14)
O1D 0.0779(19) 0.0830(18) 0.136(2) 0.0531(16) 0.0399(15) 0.0423(16)
O2 0.0371(12) 0.0313(12) 0.0433(11) 0.0021(9) 0.0139(9) -0.0020(10)
O3 0.0483(13) 0.0295(12) 0.0536(11) 0.0016(10) 0.0147(9) -0.0063(11)
C1 0.0388(19) 0.0286(18) 0.0368(16) 0.0020(14) 0.0062(14) 0.0041(16)
C2 0.0229(15) 0.0248(15) 0.0303(14) 0.0028(12) 0.0072(12) 0.0004(14)
C3 0.0245(16) 0.0311(17) 0.0328(15) 0.0059(13) 0.0050(12) -0.0037(14)
C4 0.0248(16) 0.0229(16) 0.0332(15) 0.0022(13) 0.0068(12) -0.0006(14)
C5 0.0336(18) 0.0315(18) 0.0307(15) -0.0049(14) 0.0021(13) -0.0011(16)
C111 0.0254(15) 0.0205(16) 0.0378(15) 0.0039(13) 0.0041(13) 0.0005(13)
C112 0.0366(18) 0.046(2) 0.0438(17) 0.0019(15) 0.0050(15) -0.0030(17)
C113 0.036(2) 0.074(3) 0.0571(19) 0.0087(18) -0.0051(16) 0.0028(19)
C114 0.0290(19) 0.054(2) 0.088(2) 0.010(2) 0.0131(19) 0.0028(17)
C115 0.040(2) 0.0384(19) 0.0612(19) 0.0025(16) 0.0200(17) -0.0009(17)
C116 0.0363(18) 0.0342(18) 0.0416(16) 0.0051(14) 0.0043(14) 0.0000(15)
C121 0.0271(17) 0.0243(16) 0.0251(14) 0.0003(12) 0.0012(12) 0.0022(14)
C122 0.0274(17) 0.0342(18) 0.0532(18) 0.0054(15) -0.0051(14) -0.0018(16)
C123 0.040(2) 0.0333(19) 0.079(2) 0.0232(17) 0.0033(17) 0.0005(18)
C124 0.035(2) 0.055(2) 0.062(2) 0.0233(18) -0.0042(16) 0.0088(19)
C125 0.0290(18) 0.050(2) 0.0479(18) 0.0033(16) -0.0012(14) -0.0031(17)
C126 0.0308(18) 0.0279(17) 0.0339(15) 0.0064(14) 0.0011(13) 0.0034(15)
C131 0.0246(16) 0.0332(17) 0.0332(15) -0.0025(14) 0.0007(12) 0.0003(15)
C132 0.0401(19) 0.0424(18) 0.0351(15) 0.0026(15) 0.0008(14) 0.0019(16)
C133 0.050(2) 0.059(2) 0.0321(17) 0.0047(16) -0.0009(14) -0.0054(19)
C134 0.053(2) 0.071(2) 0.0325(17) -0.0113(19) 0.0053(15) -0.008(2)
C135 0.047(2) 0.049(2) 0.0486(19) -0.0175(17) 0.0028(16) 0.0056(18)
C136 0.0392(19) 0.0429(19) 0.0337(16) -0.0034(14) 0.0015(13) 0.0060(16)
C211 0.0288(18) 0.0305(17) 0.0432(16) 0.0012(14) 0.0083(14) 0.0045(15)
C212 0.038(2) 0.115(3) 0.089(2) 0.060(2) 0.0087(19) 0.000(2)
C213 0.069(3) 0.120(4) 0.102(3) 0.074(3) 0.022(2) 0.002(3)
C214 0.068(3) 0.069(3) 0.081(3) 0.013(2) 0.036(2) -0.016(2)
C215 0.034(2) 0.098(3) 0.110(3) 0.023(3) 0.012(2) -0.023(2)
C216 0.039(2) 0.064(2) 0.081(2) 0.0234(19) -0.0013(18) -0.009(2)
C221 0.0245(16) 0.0296(17) 0.0331(15) 0.0004(14) 0.0010(12) -0.0021(14)
C222 0.0338(18) 0.0308(18) 0.0499(17) -0.0064(16) 0.0006(14) -0.0011(16)
C223 0.045(2) 0.0248(18) 0.080(2) 0.0049(18) 0.0007(18) 0.0038(17)
C224 0.051(2) 0.042(2) 0.066(2) 0.0198(18) -0.0111(18) -0.0023(19)
C225 0.055(2) 0.061(2) 0.0421(18) 0.0092(18) -0.0076(16) -0.002(2)
C226 0.054(2) 0.0400(19) 0.0434(17) -0.0027(16) 0.0046(16) 0.0034(18)
C231 0.0327(17) 0.0311(17) 0.0285(14) 0.0002(13) 0.0067(13) 0.0018(15)
C232 0.0361(18) 0.0305(17) 0.0337(15) -0.0039(13) 0.0056(14) 0.0004(15)
C233 0.0358(18) 0.049(2) 0.0373(16) -0.0013(15) 0.0013(14) 0.0052(17)
C234 0.046(2) 0.071(2) 0.0396(17) -0.0165(17) -0.0050(15) 0.0032(19)
C235 0.055(2) 0.091(3) 0.0378(18) -0.0220(18) 0.0047(16) 0.017(2)
C236 0.0355(18) 0.065(2) 0.0413(16) -0.0059(16) 0.0028(15) 0.0111(18)

loop_
_atom_type_symbol
_atom_type_description
_atom_type_scat_dispersion_real
_atom_type_scat_dispersion_imag
_atom_type_scat_source
C C 0.0033 0.0016 'International Tables Vol C Tables 4.2.6.8 and 6.1.1.4'
H H 0.0000 0.0000 'International Tables Vol C Tables 4.2.6.8 and 6.1.1.4'
O O 0.0106 0.0060 'International Tables Vol C Tables 4.2.6.8 and 6.1.1.4'
P P 0.1023 0.0942 'International Tables Vol C Tables 4.2.6.8 and 6.1.1.4'
Cl Cl 0.1484 0.1585 'International Tables Vol C Tables 4.2.6.8 and 6.1.1.4'

loop_
_geom_angle_atom_site_label_1
_geom_angle_atom_site_label_2
_geom_angle_atom_site_label_3
_geom_angle
O1D Cl1 O1A 109.02(12)
O1D Cl1 O1B 110.24(15)
O1A Cl1 O1B 110.73(13)
O1D Cl1 O1C 109.56(14)
O1A Cl1 O1C 108.78(13)
O1B Cl1 O1C 108.49(12)
C2 P1 C111 107.28(11)
C2 P1 C121 113.51(11)
C111 P1 C121 108.50(11)
C2 P1 C131 109.34(11)
C111 P1 C131 110.33(11)
C121 P1 C131 107.89(11)
C4 P2 C221 109.61(11)
C4 P2 C211 108.30(11)
C221 P2 C211 108.90(12)
C4 P2 C231 110.14(12)
C221 P2 C231 113.29(12)
C211 P2 C231 106.44(11)
C1 O2 C5 124.0(2)
O1 C1 O2 115.2(2)
O1 C1 C2 128.1(2)
O2 C1 C2 116.6(2)
C3 C2 C1 119.3(2)
C3 C2 P1 121.76(18)
C1 C2 P1 118.98(18)
C4 C3 C2 122.7(2)
C3 C4 C5 119.2(2)
C3 C4 P2 123.97(19)
C5 C4 P2 116.66(19)
O3 C5 O2 116.5(2)
O3 C5 C4 126.6(2)
O2 C5 C4 116.9(2)
C112 C111 C116 118.6(2)
C112 C111 P1 120.10(18)
C116 C111 P1 121.20(19)
C113 C112 C111 121.0(2)
C112 C113 C114 119.6(3)
C113 C114 C115 120.5(3)
C116 C115 C114 119.5(3)
C115 C116 C111 120.8(2)
C126 C121 C122 119.6(2)
C126 C121 P1 120.7(2)
C122 C121 P1 119.6(2)
C123 C122 C121 119.9(3)
C122 C123 C124 120.2(3)
C123 C124 C125 120.4(3)
C126 C125 C124 120.0(3)
C125 C126 C121 119.9(2)
C132 C131 C136 120.3(2)
C132 C131 P1 120.6(2)
C136 C131 P1 119.1(2)
C133 C132 C131 119.4(3)
C132 C133 C134 120.7(3)
C135 C134 C133 120.2(3)
C134 C135 C136 120.4(3)
C131 C136 C135 119.0(2)
C216 C211 C212 118.2(3)
C216 C211 P2 123.2(2)
C212 C211 P2 118.6(2)
C211 C212 C213 120.3(3)
C214 C213 C212 120.7(3)
C215 C214 C213 119.7(3)
C214 C215 C216 120.3(3)
C211 C216 C215 120.8(3)
C226 C221 C222 118.9(2)
C226 C221 P2 118.3(2)
C222 C221 P2 122.8(2)
C223 C222 C221 119.5(3)
C224 C223 C222 121.0(3)
C225 C224 C223 119.9(3)
C224 C225 C226 119.8(3)
C221 C226 C225 120.8(3)
C236 C231 C232 119.2(2)
C236 C231 P2 120.3(2)
C232 C231 P2 120.54(19)
C233 C232 C231 120.2(2)
C234 C233 C232 119.9(3)
C235 C234 C233 120.7(3)
C234 C235 C236 120.4(3)
C235 C236 C231 119.6(3)

loop_
_geom_bond_atom_site_label_1
_geom_bond_atom_site_label_2
_geom_bond_distance
Cl1 O1D 1.420(2)
Cl1 O1A 1.4243(17)
Cl1 O1B 1.424(2)
Cl1 O1C 1.4356(18)
P1 C2 1.767(2)
P1 C111 1.785(2)
P1 C121 1.792(2)
P1 C131 1.796(2)
P2 C4 1.762(2)
P2 C221 1.789(2)
P2 C211 1.794(3)
P2 C231 1.795(2)
O1 C1 1.210(3)
O2 C1 1.397(3)
O2 C5 1.397(3)
O3 C5 1.214(3)
C1 C2 1.432(3)
C2 C3 1.386(3)
C3 C4 1.372(3)
C4 C5 1.432(3)
C111 C112 1.378(3)
C111 C116 1.395(3)
C112 C113 1.377(3)
C113 C114 1.378(3)
C114 C115 1.380(4)
C115 C116 1.373(3)
C121 C126 1.382(3)
C121 C122 1.395(3)
C122 C123 1.369(3)
C123 C124 1.370(3)
C124 C125 1.380(3)
C125 C126 1.374(3)
C131 C132 1.386(3)
C131 C136 1.394(3)
C132 C133 1.377(3)
C133 C134 1.380(4)
C134 C135 1.364(3)
C135 C136 1.395(3)
C211 C216 1.351(3)
C211 C212 1.367(3)
C212 C213 1.384(4)
C213 C214 1.342(4)
C214 C215 1.336(4)
C215 C216 1.395(4)
C221 C226 1.384(3)
C221 C222 1.395(3)
C222 C223 1.380(3)
C223 C224 1.373(3)
C224 C225 1.370(4)
C225 C226 1.384(3)
C231 C236 1.390(3)
C231 C232 1.390(3)
C232 C233 1.374(3)
C233 C234 1.374(3)
C234 C235 1.358(3)
C235 C236 1.386(3)
